data_7225249
loop_
_publ_author_name
'Greatorex, Sam'
'Halcrow, Malcolm A.'

_publ_section_title
;
 Highly porous hydrogen-bond networks from a triptycene-based catechol
;
_journal_issue 25
_journal_name_full CrystEngComm
_journal_page_first 4695
_journal_paper_doi 10.1039/C6CE00966B
_journal_volume 18
_journal_year 2016
_chemical_formula_moiety 'C22 H18 O4, 0.5(C4 H10 O), 0.5(H2 O)'
_chemical_formula_sum 'C24 H24 O5'
_chemical_formula_weight 392.43
_chemical_name_systematic '9,10-Dimethyl-2,3,6,7-tetra-hydroxytriptycene hemihydratehemi-diethyl ether solvate'
_space_group_IT_number 14
_symmetry_cell_setting monoclinic
_symmetry_space_group_name_Hall '-P 2ybc'
_symmetry_space_group_name_H-M 'P 1 21/c 1'
_atom_sites_solution_hydrogens geom
_atom_sites_solution_primary direct
_atom_sites_solution_secondary difmap
_audit_creation_method SHELXL-97
_audit_update_record
;
2016-05-16 deposited with the CCDC.
2016-05-16 downloaded from the CCDC.
;
_cell_angle_alpha 90.00
_cell_angle_beta 97.306(3)
_cell_angle_gamma 90.00
_cell_formula_units_Z 8
_cell_length_a 13.1161(4)
_cell_length_b 11.8371(3)
_cell_length_c 24.8580(7)
_cell_measurement_reflns_used 4480
_cell_measurement_temperature 120(2)
_cell_measurement_theta_max 73.24
_cell_measurement_theta_min 4.60
_cell_volume 3828.03(19)
_computing_cell_refinement 'CrysAlisPro, Agilent Technologies'
_computing_data_collection 'CrysAlisPro, Agilent Technologies'
_computing_data_reduction 'CrysAlisPro, Agilent Technologies'
_computing_molecular_graphics 'XSEED (Barbour, 2001)'
_computing_publication_material 'local program'
_computing_structure_refinement 'SHELXL-97 (Sheldrick, 1997)'
_computing_structure_solution 'SHELXS-97 (Sheldrick, 1990)'
_diffrn_ambient_temperature 120(2)
_diffrn_detector_area_resol_mean 5.3095
_diffrn_measured_fraction_theta_full 0.986
_diffrn_measured_fraction_theta_max 0.975
_diffrn_measurement_device_type 'SuperNova, Dual, Cu at zero, Atlas'
_diffrn_measurement_method '\w scans'
_diffrn_radiation_monochromator mirror
_diffrn_radiation_source 'SuperNova (Cu) X-ray Source'
_diffrn_radiation_type CuK\a
_diffrn_radiation_wavelength 1.54184
_diffrn_reflns_av_R_equivalents 0.0539
_diffrn_reflns_av_sigmaI/netI 0.0709
_diffrn_reflns_limit_h_max 11
_diffrn_reflns_limit_h_min -16
_diffrn_reflns_limit_k_max 13
_diffrn_reflns_limit_k_min -14
_diffrn_reflns_limit_l_max 30
_diffrn_reflns_limit_l_min -30
_diffrn_reflns_number 15514
_diffrn_reflns_theta_full 72.00
_diffrn_reflns_theta_max 73.42
_diffrn_reflns_theta_min 3.40
_diffrn_standards_decay_% 0
_diffrn_standards_interval_count 0
_diffrn_standards_interval_time 0
_diffrn_standards_number 0
_exptl_absorpt_coefficient_mu 0.772
_exptl_absorpt_correction_T_max 1.000
_exptl_absorpt_correction_T_min 0.517
_exptl_absorpt_correction_type multi-scan
_exptl_absorpt_process_details
; 
CrysAlisPro, Agilent Technologies,
Version 1.171.36.24 (release 03-12-2012 CrysAlis171 .NET)
Empirical absorption correction using spherical harmonics,
 implemented in SCALE3 ABSPACK scaling algorithm.
;
_exptl_crystal_colour brown
_exptl_crystal_density_diffrn 1.362
_exptl_crystal_density_method 'not measured'
_exptl_crystal_description lath
_exptl_crystal_F_000 1664
_exptl_crystal_recrystallization_method 'Re-crystallisation from solvent'
_exptl_crystal_size_max 0.22
_exptl_crystal_size_mid 0.20
_exptl_crystal_size_min 0.09
_refine_diff_density_max 0.707
_refine_diff_density_min -0.553
_refine_diff_density_rms 0.068
_refine_ls_extinction_method none
_refine_ls_goodness_of_fit_ref 1.034
_refine_ls_hydrogen_treatment mixed
_refine_ls_matrix_type full
_refine_ls_number_parameters 571
_refine_ls_number_reflns 7501
_refine_ls_number_restraints 29
_refine_ls_restrained_S_all 1.036
_refine_ls_R_factor_all 0.1069
_refine_ls_R_factor_gt 0.0683
_refine_ls_shift/su_max 0.000
_refine_ls_shift/su_mean 0.000
_refine_ls_structure_factor_coef Fsqd
_refine_ls_weighting_details 'calc w=1/[\s^2^(Fo^2^)+(0.1086P)^2^+0.9040P] where P=(Fo^2^+2Fc^2^)/3'
_refine_ls_weighting_scheme calc
_refine_ls_wR_factor_gt 0.1783
_refine_ls_wR_factor_ref 0.2060
_reflns_number_gt 4925
_reflns_number_total 7501
_reflns_threshold_expression >2sigma(I)
_cod_data_source_file c6ce00966b2.cif
_cod_data_source_block sg019
_cod_depositor_comments 'Adding full bibliography for 7225245--7225251.cif.'
_cod_original_sg_symbol_H-M 'P 21/c'
_cod_database_code 7225249
_solvent_exptl_crystal_recrystallization_method 'ethanol-diethyl ether'

loop_
_symmetry_equiv_pos_as_xyz
'x, y, z'
'-x, y+1/2, -z+1/2'
'-x, -y, -z'
'x, -y-1/2, z-1/2'

loop_
_atom_site_label
_atom_site_type_symbol
_atom_site_fract_x
_atom_site_fract_y
_atom_site_fract_z
_atom_site_U_iso_or_equiv
_atom_site_adp_type
_atom_site_occupancy
_atom_site_symmetry_multiplicity
_atom_site_calc_flag
_atom_site_refinement_flags
_atom_site_disorder_assembly
_atom_site_disorder_group
C1 C 0.1282(2) 0.2792(3) 0.42292(12) 0.0270(6) Uani 1 1 d . . .
C2 C 0.0624(2) 0.3684(3) 0.40640(12) 0.0298(7) Uani 1 1 d . . .
H2 H 0.0145 0.3618 0.3745 0.036 Uiso 1 1 calc R . .
C3 C 0.0672(2) 0.4668(3) 0.43663(12) 0.0275(6) Uani 1 1 d . . .
C4 C 0.1371(2) 0.4764(3) 0.48350(12) 0.0261(6) Uani 1 1 d . . .
C5 C 0.2015(2) 0.3864(3) 0.50074(12) 0.0262(6) Uani 1 1 d . . .
H5 H 0.2484 0.3925 0.5330 0.031 Uiso 1 1 calc R . .
C6 C 0.1967(2) 0.2875(3) 0.47026(12) 0.0255(6) Uani 1 1 d . . .
O7 O 0.00375(18) 0.55565(19) 0.41982(9) 0.0325(5) Uani 1 1 d D . .
H7 H 0.018(3) 0.619(3) 0.4389(16) 0.049 Uiso 1 1 d D . .
O8 O 0.13821(18) 0.57870(18) 0.50946(9) 0.0304(5) Uani 1 1 d D . .
H8 H 0.169(3) 0.576(4) 0.5444(9) 0.046 Uiso 1 1 d D . .
C9 C 0.1252(2) 0.0735(3) 0.43188(12) 0.0264(6) Uani 1 1 d . . .
C10 C 0.0597(2) -0.0181(3) 0.42288(13) 0.0294(7) Uani 1 1 d . . .
H10 H 0.0148 -0.0242 0.3899 0.035 Uiso 1 1 calc R . .
C11 C 0.0600(2) -0.1013(3) 0.46241(13) 0.0299(7) Uani 1 1 d . . .
C12 C 0.1232(2) -0.0912(3) 0.51097(13) 0.0276(6) Uani 1 1 d . . .
C13 C 0.1903(2) 0.0004(3) 0.52070(12) 0.0257(6) Uani 1 1 d . . .
H13 H 0.2343 0.0066 0.5540 0.031 Uiso 1 1 calc R . .
C14 C 0.1915(2) 0.0823(3) 0.48055(12) 0.0249(6) Uani 1 1 d . . .
O15 O -0.00137(19) -0.1975(2) 0.45556(11) 0.0381(6) Uani 1 1 d D . .
H15 H -0.046(3) -0.181(4) 0.4265(14) 0.057 Uiso 1 1 d D . .
O16 O 0.12282(19) -0.1722(2) 0.55071(9) 0.0345(5) Uani 1 1 d D . .
H16 H 0.067(2) -0.216(3) 0.5423(18) 0.052 Uiso 1 1 d D . .
C17 C 0.2513(3) 0.1627(3) 0.38308(13) 0.0300(7) Uani 1 1 d . . .
C18 C 0.2896(3) 0.1519(3) 0.33341(14) 0.0340(7) Uani 1 1 d . . .
H18 H 0.2438 0.1474 0.3006 0.041 Uiso 1 1 calc R . .
C19 C 0.3950(3) 0.1477(3) 0.33240(15) 0.0387(9) Uani 1 1 d . . .
H19 H 0.4215 0.1399 0.2988 0.046 Uiso 1 1 calc R . .
C20 C 0.4612(3) 0.1546(3) 0.37948(16) 0.0377(8) Uani 1 1 d . . .
H20 H 0.5331 0.1519 0.3780 0.045 Uiso 1 1 calc R . .
C21 C 0.4247(3) 0.1658(3) 0.42995(15) 0.0326(7) Uani 1 1 d . . .
H21 H 0.4710 0.1704 0.4625 0.039 Uiso 1 1 calc R . .
C22 C 0.3191(3) 0.1699(2) 0.43101(13) 0.0278(6) Uani 1 1 d . . .
C23 C 0.1365(3) 0.1688(3) 0.39134(12) 0.0289(7) Uani 1 1 d . . .
C24 C 0.0625(3) 0.1602(3) 0.33959(13) 0.0383(8) Uani 1 1 d . . .
H24A H -0.0083 0.1650 0.3482 0.057 Uiso 1 1 calc R . .
H24B H 0.0725 0.0878 0.3219 0.057 Uiso 1 1 calc R . .
H24C H 0.0753 0.2222 0.3152 0.057 Uiso 1 1 calc R . .
C25 C 0.2657(2) 0.1832(3) 0.48244(12) 0.0256(6) Uani 1 1 d . . .
C26 C 0.3390(3) 0.1912(3) 0.53468(13) 0.0310(7) Uani 1 1 d . . .
H26A H 0.3804 0.1222 0.5395 0.047 Uiso 1 1 calc R . .
H26B H 0.2995 0.2001 0.5654 0.047 Uiso 1 1 calc R . .
H26C H 0.3843 0.2566 0.5329 0.047 Uiso 1 1 calc R . .
C27 C 0.4386(2) 0.3323(2) 0.66773(12) 0.0243(6) Uani 1 1 d . . .
C28 C 0.3360(2) 0.3126(3) 0.66839(12) 0.0280(6) Uani 1 1 d . . .
H28 H 0.3136 0.2418 0.6807 0.034 Uiso 1 1 calc R . .
C29 C 0.2640(2) 0.3961(3) 0.65108(13) 0.0314(7) Uani 1 1 d . . .
C30 C 0.2968(2) 0.4999(3) 0.63383(12) 0.0292(7) Uani 1 1 d . . .
C31 C 0.4007(2) 0.5209(3) 0.63329(12) 0.0273(6) Uani 1 1 d . . .
H31 H 0.4229 0.5920 0.6214 0.033 Uiso 1 1 calc R . .
C32 C 0.4725(2) 0.4372(3) 0.65028(12) 0.0262(6) Uani 1 1 d . . .
O33 O 0.16176(19) 0.3721(3) 0.65045(12) 0.0482(7) Uani 1 1 d D . .
H33 H 0.120(3) 0.422(4) 0.632(2) 0.072 Uiso 1 1 d D . .
O34 O 0.22073(19) 0.5769(2) 0.61587(10) 0.0363(5) Uani 1 1 d D . .
H34 H 0.234(4) 0.6495(19) 0.6231(19) 0.054 Uiso 1 1 d D . .
C35 C 0.6002(2) 0.3068(2) 0.72482(13) 0.0251(6) Uani 1 1 d . . .
C36 C 0.6326(2) 0.2669(3) 0.77634(12) 0.0266(6) Uani 1 1 d . . .
H36 H 0.6090 0.1958 0.7876 0.032 Uiso 1 1 calc R . .
C37 C 0.6997(2) 0.3309(3) 0.81159(13) 0.0293(7) Uani 1 1 d . . .
C38 C 0.7344(2) 0.4356(3) 0.79590(14) 0.0301(7) Uani 1 1 d . . .
C39 C 0.7018(2) 0.4759(3) 0.74367(14) 0.0293(7) Uani 1 1 d . . .
H39 H 0.7257 0.5469 0.7325 0.035 Uiso 1 1 calc R . .
C40 C 0.6347(2) 0.4122(2) 0.70824(13) 0.0266(6) Uani 1 1 d . . .
O41 O 0.72978(19) 0.2910(2) 0.86343(10) 0.0365(5) Uani 1 1 d D . .
H41 H 0.786(3) 0.328(4) 0.8805(17) 0.055 Uiso 1 1 d D . .
O42 O 0.7986(2) 0.4919(2) 0.83445(11) 0.0411(6) Uani 1 1 d D . .
H42 H 0.823(4) 0.554(3) 0.8206(19) 0.062 Uiso 1 1 d D . .
C43 C 0.5799(2) 0.2409(3) 0.63138(12) 0.0263(6) Uani 1 1 d . . .
C44 C 0.5968(2) 0.1441(3) 0.60287(13) 0.0305(7) Uani 1 1 d . . .
H44 H 0.5760 0.0727 0.6151 0.037 Uiso 1 1 calc R . .
C45 C 0.6447(3) 0.1518(3) 0.55593(15) 0.0402(8) Uani 1 1 d . . .
H45 H 0.6565 0.0854 0.5361 0.048 Uiso 1 1 calc R . .
C46 C 0.6750(3) 0.2554(3) 0.53838(16) 0.0454(9) Uani 1 1 d . . .
H46 H 0.7064 0.2602 0.5061 0.054 Uiso 1 1 calc R . .
C47 C 0.6600(3) 0.3535(3) 0.56755(15) 0.0396(8) Uani 1 1 d . . .
H47 H 0.6823 0.4245 0.5557 0.047 Uiso 1 1 calc R . .
C48 C 0.6122(2) 0.3461(3) 0.61416(13) 0.0284(6) Uani 1 1 d . . .
C49 C 0.5252(2) 0.2465(2) 0.68232(12) 0.0241(6) Uani 1 1 d . . .
C50 C 0.4885(2) 0.1337(3) 0.70064(13) 0.0280(6) Uani 1 1 d . . .
H50A H 0.5476 0.0840 0.7104 0.042 Uiso 1 1 calc R . .
H50B H 0.4420 0.0993 0.6712 0.042 Uiso 1 1 calc R . .
H50C H 0.4519 0.1446 0.7323 0.042 Uiso 1 1 calc R . .
C51 C 0.5888(2) 0.4451(2) 0.65048(13) 0.0283(6) Uani 1 1 d . . .
C52 C 0.6270(3) 0.5584(3) 0.63177(15) 0.0354(7) Uani 1 1 d . . .
H52A H 0.5947 0.5741 0.5948 0.053 Uiso 1 1 calc R . .
H52B H 0.7018 0.5556 0.6324 0.053 Uiso 1 1 calc R . .
H52C H 0.6091 0.6182 0.6561 0.053 Uiso 1 1 calc R . .
C53A C 0.9697(7) 0.4869(8) 0.7155(4) 0.071(2) Uiso 0.67 1 d PD A 1
H53A H 0.9743 0.4401 0.6834 0.106 Uiso 0.67 1 calc PR A 1
H53B H 0.9153 0.5433 0.7073 0.106 Uiso 0.67 1 calc PR A 1
H53C H 0.9538 0.4389 0.7455 0.106 Uiso 0.67 1 calc PR A 1
C54A C 1.0729(6) 0.5470(7) 0.7318(3) 0.0586(18) Uiso 0.67 1 d PD A 1
H54A H 1.1283 0.4904 0.7401 0.070 Uiso 0.67 1 calc PR A 1
H54B H 1.0899 0.5947 0.7015 0.070 Uiso 0.67 1 calc PR A 1
O55A O 1.0653(4) 0.6158(4) 0.77872(19) 0.0554(11) Uiso 0.67 1 d PD A 1
C56A C 1.1539(6) 0.6816(8) 0.7953(3) 0.0587(19) Uiso 0.67 1 d PD A 1
H56A H 1.1660 0.7344 0.7659 0.070 Uiso 0.67 1 calc PR A 1
H56B H 1.2146 0.6315 0.8024 0.070 Uiso 0.67 1 calc PR A 1
C57A C 1.1419(7) 0.7450(7) 0.8437(3) 0.071(2) Uiso 0.67 1 d PD A 1
H57A H 1.2034 0.7909 0.8541 0.107 Uiso 0.67 1 calc PR A 1
H57B H 1.1324 0.6926 0.8732 0.107 Uiso 0.67 1 calc PR A 1
H57C H 1.0817 0.7943 0.8367 0.107 Uiso 0.67 1 calc PR A 1
C53B C 1.063(3) 0.9281(19) 0.7967(14) 0.056(8) Uiso 0.13 1 d PD B 2
H53D H 1.0762 0.9865 0.8246 0.085 Uiso 0.13 1 calc PR B 2
H53E H 0.9883 0.9199 0.7868 0.085 Uiso 0.13 1 calc PR B 2
H53F H 1.0945 0.9499 0.7646 0.085 Uiso 0.13 1 calc PR B 2
C54B C 1.108(3) 0.815(2) 0.8188(11) 0.053(9) Uiso 0.13 1 d PD B 2
H54C H 1.1834 0.8221 0.8290 0.064 Uiso 0.13 1 calc PR B 2
H54D H 1.0766 0.7918 0.8511 0.064 Uiso 0.13 1 calc PR B 2
O55B O 1.0854(19) 0.7345(18) 0.7754(9) 0.062(6) Uiso 0.13 1 d PD B 2
C56B C 1.1599(18) 0.6430(19) 0.7849(9) 0.029(5) Uiso 0.13 1 d PD B 2
H56C H 1.1431 0.5954 0.8153 0.035 Uiso 0.13 1 calc PR B 2
H56D H 1.2295 0.6747 0.7948 0.035 Uiso 0.13 1 calc PR B 2
C57B C 1.158(3) 0.572(3) 0.7342(14) 0.076(11) Uiso 0.13 1 d PD B 2
H57D H 1.2084 0.5106 0.7408 0.114 Uiso 0.13 1 calc PR B 2
H57E H 1.1750 0.6190 0.7043 0.114 Uiso 0.13 1 calc PR B 2
H57F H 1.0892 0.5394 0.7248 0.114 Uiso 0.13 1 calc PR B 2
C53C C 1.112(3) 0.857(2) 0.8165(17) 0.101(12) Uiso 0.20 1 d PD C 3
H53G H 1.1743 0.9001 0.8303 0.152 Uiso 0.20 1 calc PR C 3
H53H H 1.0672 0.8519 0.8449 0.152 Uiso 0.20 1 calc PR C 3
H53I H 1.0762 0.8962 0.7848 0.152 Uiso 0.20 1 calc PR C 3
C54C C 1.1434(14) 0.7370(17) 0.7999(9) 0.051(5) Uiso 0.20 1 d PD C 3
H54E H 1.1903 0.7417 0.7717 0.061 Uiso 0.20 1 calc PR C 3
H54F H 1.1795 0.6968 0.8317 0.061 Uiso 0.20 1 calc PR C 3
O55C O 1.0537(11) 0.6786(13) 0.7797(6) 0.052(4) Uiso 0.20 1 d PD C 3
C56C C 1.0783(13) 0.5897(15) 0.7422(8) 0.041(4) Uiso 0.20 1 d PD C 3
H56E H 1.1324 0.5392 0.7602 0.049 Uiso 0.20 1 calc PR C 3
H56F H 1.1031 0.6233 0.7098 0.049 Uiso 0.20 1 calc PR C 3
C57C C 0.9777(15) 0.5232(17) 0.7260(9) 0.045(5) Uiso 0.20 1 d PD C 3
H57G H 0.9902 0.4626 0.7008 0.067 Uiso 0.20 1 calc PR C 3
H57H H 0.9249 0.5744 0.7084 0.067 Uiso 0.20 1 calc PR C 3
H57I H 0.9542 0.4906 0.7585 0.067 Uiso 0.20 1 calc PR C 3
O58A O 0.8808(4) 0.6760(4) 0.79181(18) 0.0441(11) Uani 0.58 1 d P D 1
O58B O 0.9003(5) 0.6744(6) 0.8365(3) 0.0487(15) Uiso 0.42 1 d P E 2

loop_
_atom_site_aniso_label
_atom_site_aniso_U_11
_atom_site_aniso_U_22
_atom_site_aniso_U_33
_atom_site_aniso_U_23
_atom_site_aniso_U_13
_atom_site_aniso_U_12
C1 0.0311(16) 0.0275(15) 0.0235(14) 0.0009(12) 0.0080(11) 0.0022(12)
C2 0.0307(16) 0.0319(16) 0.0271(15) 0.0049(13) 0.0049(12) 0.0061(13)
C3 0.0269(15) 0.0283(15) 0.0288(15) 0.0077(12) 0.0091(12) 0.0062(13)
C4 0.0274(15) 0.0228(14) 0.0305(15) 0.0023(12) 0.0128(12) 0.0027(12)
C5 0.0281(15) 0.0265(15) 0.0248(14) 0.0019(12) 0.0065(11) 0.0012(12)
C6 0.0277(15) 0.0239(14) 0.0260(14) 0.0033(12) 0.0080(11) 0.0037(12)
O7 0.0364(12) 0.0269(11) 0.0343(12) 0.0056(9) 0.0049(9) 0.0096(10)
O8 0.0375(12) 0.0218(10) 0.0331(11) 0.0011(9) 0.0085(9) 0.0043(9)
C9 0.0258(15) 0.0274(15) 0.0269(14) -0.0024(12) 0.0069(11) 0.0046(12)
C10 0.0284(15) 0.0312(16) 0.0284(15) -0.0078(13) 0.0030(12) 0.0056(13)
C11 0.0250(15) 0.0246(15) 0.0412(18) -0.0060(13) 0.0089(13) 0.0020(12)
C12 0.0260(15) 0.0251(15) 0.0336(16) 0.0017(12) 0.0113(12) 0.0058(12)
C13 0.0278(15) 0.0241(14) 0.0260(14) -0.0026(11) 0.0061(11) 0.0064(12)
C14 0.0259(14) 0.0248(14) 0.0250(14) -0.0025(11) 0.0074(11) 0.0058(12)
O15 0.0322(12) 0.0294(12) 0.0523(15) -0.0064(11) 0.0032(10) -0.0012(10)
O16 0.0387(13) 0.0288(12) 0.0372(12) 0.0057(10) 0.0099(10) -0.0024(10)
C17 0.0396(18) 0.0197(14) 0.0320(16) 0.0001(12) 0.0102(13) 0.0026(13)
C18 0.051(2) 0.0213(14) 0.0327(17) 0.0002(13) 0.0162(14) 0.0033(14)
C19 0.061(2) 0.0158(14) 0.045(2) 0.0014(13) 0.0312(18) 0.0015(15)
C20 0.0398(19) 0.0176(14) 0.061(2) 0.0024(14) 0.0286(17) 0.0013(13)
C21 0.0345(17) 0.0187(14) 0.0465(19) 0.0008(13) 0.0128(14) 0.0021(12)
C22 0.0368(17) 0.0147(13) 0.0337(16) 0.0000(11) 0.0111(13) 0.0035(12)
C23 0.0347(17) 0.0275(15) 0.0248(14) -0.0020(12) 0.0050(12) 0.0029(13)
C24 0.051(2) 0.0370(18) 0.0261(16) -0.0010(14) 0.0020(14) 0.0057(16)
C25 0.0282(15) 0.0238(15) 0.0256(14) -0.0007(11) 0.0061(11) 0.0051(12)
C26 0.0296(16) 0.0252(15) 0.0375(17) -0.0028(13) 0.0013(13) 0.0039(13)
C27 0.0279(15) 0.0217(14) 0.0244(14) -0.0006(11) 0.0067(11) 0.0037(12)
C28 0.0284(15) 0.0282(16) 0.0280(15) 0.0058(12) 0.0060(12) -0.0003(12)
C29 0.0260(15) 0.0368(17) 0.0311(16) 0.0053(14) 0.0025(12) 0.0081(13)
C30 0.0325(16) 0.0301(16) 0.0240(14) -0.0020(12) -0.0002(12) 0.0088(13)
C31 0.0355(17) 0.0183(13) 0.0283(15) 0.0002(12) 0.0045(12) 0.0048(12)
C32 0.0315(16) 0.0214(14) 0.0267(14) -0.0027(11) 0.0082(12) 0.0048(12)
O33 0.0258(12) 0.0542(17) 0.0653(17) 0.0278(14) 0.0084(11) 0.0095(11)
O34 0.0370(13) 0.0300(12) 0.0401(13) 0.0015(10) -0.0019(10) 0.0120(10)
C35 0.0209(14) 0.0214(14) 0.0342(16) 0.0008(12) 0.0084(11) 0.0007(11)
C36 0.0250(14) 0.0226(14) 0.0339(16) 0.0041(12) 0.0101(12) 0.0026(12)
C37 0.0255(15) 0.0302(16) 0.0326(16) -0.0004(13) 0.0054(12) 0.0046(13)
C38 0.0245(15) 0.0253(15) 0.0413(17) -0.0073(13) 0.0070(12) 0.0011(12)
C39 0.0260(15) 0.0183(14) 0.0449(18) 0.0005(13) 0.0094(13) 0.0026(12)
C40 0.0260(14) 0.0195(13) 0.0360(16) -0.0013(12) 0.0100(12) 0.0037(12)
O41 0.0363(13) 0.0380(13) 0.0341(12) 0.0023(10) 0.0006(9) -0.0012(11)
O42 0.0398(14) 0.0363(13) 0.0459(14) -0.0086(11) 0.0001(11) -0.0059(11)
C43 0.0259(14) 0.0214(14) 0.0333(16) 0.0018(12) 0.0097(12) 0.0015(12)
C44 0.0332(16) 0.0198(14) 0.0409(17) 0.0004(13) 0.0138(13) 0.0027(12)
C45 0.049(2) 0.0264(16) 0.050(2) -0.0067(15) 0.0248(17) 0.0072(15)
C46 0.057(2) 0.038(2) 0.049(2) -0.0016(16) 0.0336(18) 0.0016(18)
C47 0.050(2) 0.0249(16) 0.050(2) 0.0065(15) 0.0291(17) -0.0001(15)
C48 0.0297(15) 0.0224(14) 0.0358(16) 0.0038(13) 0.0141(12) 0.0021(12)
C49 0.0245(14) 0.0182(13) 0.0309(15) 0.0013(11) 0.0089(11) 0.0031(11)
C50 0.0288(15) 0.0210(14) 0.0349(16) 0.0042(12) 0.0071(12) -0.0021(12)
C51 0.0321(16) 0.0166(14) 0.0375(17) 0.0010(12) 0.0094(13) 0.0025(12)
C52 0.0409(18) 0.0228(15) 0.0450(18) 0.0048(14) 0.0153(15) 0.0000(14)
O58A 0.065(3) 0.027(2) 0.044(3) -0.0081(18) 0.020(2) -0.009(2)

loop_
_atom_type_symbol
_atom_type_description
_atom_type_scat_dispersion_real
_atom_type_scat_dispersion_imag
_atom_type_scat_source
C C 0.0181 0.0091 'International Tables Vol C Tables 4.2.6.8 and 6.1.1.4'
H H 0.0000 0.0000 'International Tables Vol C Tables 4.2.6.8 and 6.1.1.4'
O O 0.0492 0.0322 'International Tables Vol C Tables 4.2.6.8 and 6.1.1.4'

loop_
_geom_angle_atom_site_label_1
_geom_angle_atom_site_label_2
_geom_angle_atom_site_label_3
_geom_angle
C6 C1 C2 120.3(3)
C6 C1 C23 114.4(3)
C2 C1 C23 125.2(3)
C3 C2 C1 119.7(3)
C3 C2 H2 120.2
C1 C2 H2 120.2
O7 C3 C2 119.7(3)
O7 C3 C4 120.1(3)
C2 C3 C4 120.2(3)
O8 C4 C3 115.6(3)
O8 C4 C5 124.1(3)
C3 C4 C5 120.2(3)
C6 C5 C4 119.5(3)
C6 C5 H5 120.3
C4 C5 H5 120.3
C1 C6 C5 120.0(3)
C1 C6 C25 114.2(3)
C5 C6 C25 125.7(3)
C3 O7 H7 114(3)
C4 O8 H8 113(3)
C10 C9 C14 120.1(3)
C10 C9 C23 125.5(3)
C14 C9 C23 114.4(3)
C9 C10 C11 119.7(3)
C9 C10 H10 120.2
C11 C10 H10 120.2
C12 C11 C10 120.3(3)
C12 C11 O15 116.8(3)
C10 C11 O15 122.9(3)
O16 C12 C11 120.7(3)
O16 C12 C13 118.4(3)
C11 C12 C13 120.9(3)
C14 C13 C12 118.7(3)
C14 C13 H13 120.7
C12 C13 H13 120.7
C13 C14 C9 120.3(3)
C13 C14 C25 125.7(3)
C9 C14 C25 113.9(3)
C11 O15 H15 103(3)
C12 O16 H16 108(3)
C22 C17 C18 120.0(3)
C22 C17 C23 114.1(3)
C18 C17 C23 125.9(3)
C19 C18 C17 119.3(3)
C19 C18 H18 120.3
C17 C18 H18 120.3
C20 C19 C18 120.5(3)
C20 C19 H19 119.7
C18 C19 H19 119.7
C19 C20 C21 121.2(3)
C19 C20 H20 119.4
C21 C20 H20 119.4
C22 C21 C20 118.3(3)
C22 C21 H21 120.9
C20 C21 H21 120.9
C21 C22 C17 120.7(3)
C21 C22 C25 125.3(3)
C17 C22 C25 114.0(3)
C24 C23 C9 113.9(3)
C24 C23 C1 114.4(3)
C9 C23 C1 105.7(2)
C24 C23 C17 114.4(3)
C9 C23 C17 103.3(2)
C1 C23 C17 103.9(3)
C23 C24 H24A 109.5
C23 C24 H24B 109.5
H24A C24 H24B 109.5
C23 C24 H24C 109.5
H24A C24 H24C 109.5
H24B C24 H24C 109.5
C26 C25 C14 113.9(3)
C26 C25 C6 114.3(3)
C14 C25 C6 105.2(2)
C26 C25 C22 114.2(3)
C14 C25 C22 104.4(2)
C6 C25 C22 103.7(2)
C25 C26 H26A 109.5
C25 C26 H26B 109.5
H26A C26 H26B 109.5
C25 C26 H26C 109.5
H26A C26 H26C 109.5
H26B C26 H26C 109.5
C28 C27 C32 120.3(3)
C28 C27 C49 125.8(3)
C32 C27 C49 113.8(3)
C27 C28 C29 120.2(3)
C27 C28 H28 119.9
C29 C28 H28 119.9
O33 C29 C30 121.5(3)
O33 C29 C28 118.6(3)
C30 C29 C28 119.9(3)
O34 C30 C31 123.2(3)
O34 C30 C29 116.4(3)
C31 C30 C29 120.4(3)
C30 C31 C32 119.8(3)
C30 C31 H31 120.1
C32 C31 H31 120.1
C31 C32 C27 119.5(3)
C31 C32 C51 126.4(3)
C27 C32 C51 114.1(3)
C29 O33 H33 113(4)
C30 O34 H34 117(3)
C36 C35 C40 120.2(3)
C36 C35 C49 125.3(3)
C40 C35 C49 114.5(3)
C35 C36 C37 119.7(3)
C35 C36 H36 120.2
C37 C36 H36 120.2
O41 C37 C36 119.0(3)
O41 C37 C38 120.0(3)
C36 C37 C38 120.9(3)
O42 C38 C37 115.6(3)
O42 C38 C39 125.0(3)
C37 C38 C39 119.4(3)
C40 C39 C38 119.9(3)
C40 C39 H39 120.0
C38 C39 H39 120.0
C39 C40 C35 119.9(3)
C39 C40 C51 126.7(3)
C35 C40 C51 113.4(3)
C37 O41 H41 113(3)
C38 O42 H42 111(3)
C44 C43 C48 120.5(3)
C44 C43 C49 125.6(3)
C48 C43 C49 113.9(3)
C43 C44 C45 119.6(3)
C43 C44 H44 120.2
C45 C44 H44 120.2
C46 C45 C44 120.1(3)
C46 C45 H45 120.0
C44 C45 H45 120.0
C45 C46 C47 120.7(3)
C45 C46 H46 119.6
C47 C46 H46 119.6
C48 C47 C46 119.3(3)
C48 C47 H47 120.4
C46 C47 H47 120.4
C47 C48 C43 119.9(3)
C47 C48 C51 126.0(3)
C43 C48 C51 114.1(3)
C50 C49 C35 114.0(3)
C50 C49 C27 113.7(2)
C35 C49 C27 104.3(2)
C50 C49 C43 114.3(2)
C35 C49 C43 105.3(2)
C27 C49 C43 104.1(2)
C49 C50 H50A 109.5
C49 C50 H50B 109.5
H50A C50 H50B 109.5
C49 C50 H50C 109.5
H50A C50 H50C 109.5
H50B C50 H50C 109.5
C52 C51 C32 114.8(3)
C52 C51 C48 113.2(3)
C32 C51 C48 103.0(2)
C52 C51 C40 113.8(3)
C32 C51 C40 105.1(2)
C48 C51 C40 105.8(2)
C51 C52 H52A 109.5
C51 C52 H52B 109.5
H52A C52 H52B 109.5
C51 C52 H52C 109.5
H52A C52 H52C 109.5
H52B C52 H52C 109.5
C54A C53A H53A 109.5
C54A C53A H53B 109.5
H53A C53A H53B 109.5
C54A C53A H53C 109.5
H53A C53A H53C 109.5
H53B C53A H53C 109.5
O55A C54A C53A 109.1(6)
O55A C54A H54A 109.9
C53A C54A H54A 109.9
O55A C54A H54B 109.9
C53A C54A H54B 109.9
H54A C54A H54B 108.3
C56A O55A C54A 114.2(5)
O55A C56A C57A 110.9(7)
O55A C56A H56A 109.5
C57A C56A H56A 109.5
O55A C56A H56B 109.5
C57A C56A H56B 109.5
H56A C56A H56B 108.1
C56A C57A H57A 109.5
C56A C57A H57B 109.5
H57A C57A H57B 109.5
C56A C57A H57C 109.5
H57A C57A H57C 109.5
H57B C57A H57C 109.5
C54B C53B H53D 109.5
C54B C53B H53E 109.5
H53D C53B H53E 109.5
C54B C53B H53F 109.5
H53D C53B H53F 109.5
H53E C53B H53F 109.5
O55B C54B C53B 105.9(17)
O55B C54B H54C 110.6
C53B C54B H54C 110.6
O55B C54B H54D 110.6
C53B C54B H54D 110.6
H54C C54B H54D 108.7
C54B O55B C56B 107.5(16)
O55B C56B C57B 109.9(17)
O55B C56B H56C 109.7
C57B C56B H56C 109.7
O55B C56B H56D 109.7
C57B C56B H56D 109.7
H56C C56B H56D 108.2
C56B C57B H57D 109.5
C56B C57B H57E 109.5
H57D C57B H57E 109.5
C56B C57B H57F 109.5
H57D C57B H57F 109.5
H57E C57B H57F 109.5
C54C C53C H53G 109.5
C54C C53C H53H 109.5
H53G C53C H53H 109.5
C54C C53C H53I 109.5
H53G C53C H53I 109.5
H53H C53C H53I 109.5
O55C C54C C53C 108.1(16)
O55C C54C H54E 110.1
C53C C54C H54E 110.1
O55C C54C H54F 110.1
C53C C54C H54F 110.1
H54E C54C H54F 108.4
C54C O55C C56C 109.7(13)
O55C C56C C57C 106.3(13)
O55C C56C H56E 110.5
C57C C56C H56E 110.5
O55C C56C H56F 110.5
C57C C56C H56F 110.5
H56E C56C H56F 108.7
C56C C57C H57G 109.5
C56C C57C H57H 109.5
H57G C57C H57H 109.5
C56C C57C H57I 109.5
H57G C57C H57I 109.5
H57H C57C H57I 109.5

loop_
_geom_bond_atom_site_label_1
_geom_bond_atom_site_label_2
_geom_bond_distance
C1 C6 1.390(4)
C1 C2 1.393(4)
C1 C23 1.535(4)
C2 C3 1.383(5)
C2 H2 0.9500
C3 O7 1.373(4)
C3 C4 1.393(5)
C4 O8 1.371(4)
C4 C5 1.393(4)
C5 C6 1.392(4)
C5 H5 0.9500
C6 C25 1.538(4)
O7 H7 0.897(19)
O8 H8 0.911(19)
C9 C10 1.385(5)
C9 C14 1.401(4)
C9 C23 1.532(4)
C10 C11 1.391(5)
C10 H10 0.9500
C11 C12 1.380(5)
C11 O15 1.392(4)
C12 O16 1.377(4)
C12 C13 1.398(5)
C13 C14 1.393(4)
C13 H13 0.9500
C14 C25 1.537(4)
O15 H15 0.890(19)
O16 H16 0.894(19)
C17 C22 1.396(5)
C17 C18 1.396(4)
C17 C23 1.548(5)
C18 C19 1.387(5)
C18 H18 0.9500
C19 C20 1.368(6)
C19 H19 0.9500
C20 C21 1.405(5)
C20 H20 0.9500
C21 C22 1.389(5)
C21 H21 0.9500
C22 C25 1.542(4)
C23 C24 1.513(5)
C24 H24A 0.9800
C24 H24B 0.9800
C24 H24C 0.9800
C25 C26 1.517(4)
C26 H26A 0.9800
C26 H26B 0.9800
C26 H26C 0.9800
C27 C28 1.368(4)
C27 C32 1.405(4)
C27 C49 1.532(4)
C28 C29 1.397(4)
C28 H28 0.9500
C29 O33 1.369(4)
C29 C30 1.387(5)
C30 O34 1.383(4)
C30 C31 1.387(5)
C31 C32 1.395(4)
C31 H31 0.9500
C32 C51 1.528(4)
O33 H33 0.89(2)
O34 H34 0.890(19)
C35 C36 1.381(4)
C35 C40 1.406(4)
C35 C49 1.526(4)
C36 C37 1.386(5)
C36 H36 0.9500
C37 O41 1.382(4)
C37 C38 1.393(5)
C38 O42 1.365(4)
C38 C39 1.398(5)
C39 C40 1.387(5)
C39 H39 0.9500
C40 C51 1.535(5)
O41 H41 0.91(2)
O42 H42 0.89(2)
C43 C44 1.380(4)
C43 C48 1.399(4)
C43 C49 1.534(4)
C44 C45 1.397(5)
C44 H44 0.9500
C45 C46 1.377(5)
C45 H45 0.9500
C46 C47 1.396(5)
C46 H46 0.9500
C47 C48 1.389(4)
C47 H47 0.9500
C48 C51 1.534(4)
C49 C50 1.510(4)
C50 H50A 0.9800
C50 H50B 0.9800
C50 H50C 0.9800
C51 C52 1.525(4)
C52 H52A 0.9800
C52 H52B 0.9800
C52 H52C 0.9800
C53A C54A 1.537(10)
C53A H53A 0.9800
C53A H53B 0.9800
C53A H53C 0.9800
C54A O55A 1.436(8)
C54A H54A 0.9900
C54A H54B 0.9900
O55A C56A 1.416(8)
C56A C57A 1.443(10)
C56A H56A 0.9900
C56A H56B 0.9900
C57A H57A 0.9800
C57A H57B 0.9800
C57A H57C 0.9800
C53B C54B 1.536(19)
C53B H53D 0.9800
C53B H53E 0.9800
C53B H53F 0.9800
C54B O55B 1.444(18)
C54B H54C 0.9900
C54B H54D 0.9900
O55B C56B 1.458(17)
C56B C57B 1.513(18)
C56B H56C 0.9900
C56B H56D 0.9900
C57B H57D 0.9800
C57B H57E 0.9800
C57B H57F 0.9800
C53C C54C 1.553(18)
C53C H53G 0.9800
C53C H53H 0.9800
C53C H53I 0.9800
C54C O55C 1.402(16)
C54C H54E 0.9900
C54C H54F 0.9900
O55C C56C 1.468(16)
C56C C57C 1.546(16)
C56C H56E 0.9900
C56C H56F 0.9900
C57C H57G 0.9800
C57C H57H 0.9800
C57C H57I 0.9800

loop_
_geom_hbond_atom_site_label_D
_geom_hbond_atom_site_label_H
_geom_hbond_atom_site_label_A
_geom_hbond_distance_DH
_geom_hbond_distance_HA
_geom_hbond_distance_DA
_geom_hbond_angle_DHA
_geom_hbond_site_symmetry_A
O7 H7 O8 0.897(19) 2.25(4) 2.674(3) 108(3) .
O7 H7 O15 0.897(19) 2.23(3) 3.057(3) 153(4) 1_565
O8 H8 O34 0.911(19) 1.82(2) 2.728(3) 175(4) .
O15 H15 O58B 0.890(19) 2.26(3) 3.087(8) 154(4) 4_465
O16 H16 O15 0.894(19) 2.24(4) 2.713(4) 113(3) .
O33 H33 O34 0.89(2) 2.32(5) 2.718(4) 107(4) .
O33 H33 O7 0.89(2) 1.96(3) 2.744(3) 146(5) 3_566
O34 H34 O41 0.890(19) 1.76(2) 2.650(4) 175(5) 2_656
O41 H41 O42 0.91(2) 2.27(5) 2.675(4) 107(3) .
O41 H41 O16 0.91(2) 1.96(3) 2.726(3) 140(4) 2_656
O42 H42 O58A 0.89(2) 1.82(2) 2.707(5) 176(5) .
O42 H42 O58B 0.89(2) 1.76(3) 2.536(7) 144(5) .
